data_4063757
loop_
_publ_author_name
'Graham, Todd W.'
'Udachin, Konstantin A.'
'Zgierski, Marek Z.'
'Carty, Arthur J.'

_publ_section_title
;
 Synthesis and Structural Characterization of the First Thermally Stable,
 Neutral, and Electrophilic Phosphinidene Complexes of Vanadium
;
_journal_issue 6
_journal_name_full Organometallics
_journal_page_first 1382
_journal_paper_doi 10.1021/om100915v
_journal_volume 30
_journal_year 2011
_chemical_formula_moiety 'C28 H29 N O3 P V'
_chemical_formula_sum 'C28 H29 N O3 P V'
_chemical_formula_weight 509.43
_chemical_name_systematic
; 
 ? 
;
_space_group_IT_number 14
_symmetry_cell_setting monoclinic
_symmetry_space_group_name_Hall '-P 2ybc'
_symmetry_space_group_name_H-M 'P 1 21/c 1'
_atom_sites_solution_hydrogens geom
_atom_sites_solution_primary direct
_atom_sites_solution_secondary difmap
_audit_creation_method SHELXL-97
_cell_angle_alpha 90.00
_cell_angle_beta 92.693(7)
_cell_angle_gamma 90.00
_cell_formula_units_Z 4
_cell_length_a 14.6218(17)
_cell_length_b 7.9968(8)
_cell_length_c 21.098(2)
_cell_measurement_temperature 373(2)
_cell_volume 2464.2(4)
_computing_cell_refinement 'SAINT (Bruker, 2006)'
_computing_data_collection 'APEX2 (Bruker, 2006)'
_computing_data_reduction 'SAINT (Bruker, 2006)'
_computing_molecular_graphics 'ATOMS V.5.0'
_computing_publication_material 'SHELXL-97 (Sheldrick, 1997)'
_computing_structure_refinement 'SHELXL-97 (Sheldrick, 1997)'
_computing_structure_solution 'SHELXS-97 (Sheldrick, 1990)'
_diffrn_ambient_temperature 373(2)
_diffrn_measured_fraction_theta_full 0.967
_diffrn_measured_fraction_theta_max 0.967
_diffrn_radiation_monochromator graphite
_diffrn_radiation_source 'fine-focus sealed tube'
_diffrn_radiation_type MoK\a
_diffrn_radiation_wavelength 0.71070
_diffrn_reflns_av_R_equivalents 0.2227
_diffrn_reflns_av_sigmaI/netI 0.1049
_diffrn_reflns_limit_h_max 15
_diffrn_reflns_limit_h_min -15
_diffrn_reflns_limit_k_max 8
_diffrn_reflns_limit_k_min -8
_diffrn_reflns_limit_l_max 21
_diffrn_reflns_limit_l_min -22
_diffrn_reflns_number 31355
_diffrn_reflns_theta_full 21.93
_diffrn_reflns_theta_max 21.93
_diffrn_reflns_theta_min 2.33
_exptl_absorpt_coefficient_mu 0.498
_exptl_absorpt_correction_T_max 0.9755
_exptl_absorpt_correction_T_min 0.8650
_exptl_absorpt_correction_type multi-scan
_exptl_absorpt_process_details sadabs
_exptl_crystal_colour red
_exptl_crystal_density_diffrn 1.373
_exptl_crystal_density_method 'not measured'
_exptl_crystal_description block
_exptl_crystal_F_000 1064
_exptl_crystal_size_max 0.30
_exptl_crystal_size_mid 0.15
_exptl_crystal_size_min 0.05
_refine_diff_density_max 0.410
_refine_diff_density_min -0.367
_refine_diff_density_rms 0.074
_refine_ls_extinction_method none
_refine_ls_goodness_of_fit_ref 1.027
_refine_ls_hydrogen_treatment constr
_refine_ls_matrix_type full
_refine_ls_number_parameters 307
_refine_ls_number_reflns 2912
_refine_ls_number_restraints 0
_refine_ls_restrained_S_all 1.027
_refine_ls_R_factor_all 0.0876
_refine_ls_R_factor_gt 0.0550
_refine_ls_shift/su_max 0.001
_refine_ls_shift/su_mean 0.000
_refine_ls_structure_factor_coef Fsqd
_refine_ls_weighting_details 'calc w=1/[\s^2^(Fo^2^)+(0.0569P)^2^+1.4997P] where P=(Fo^2^+2Fc^2^)/3'
_refine_ls_weighting_scheme calc
_refine_ls_wR_factor_gt 0.1262
_refine_ls_wR_factor_ref 0.1432
_reflns_number_gt 2083
_reflns_number_total 2912
_reflns_threshold_expression >2sigma(I)
_cod_data_source_file om100915v_si_002.cif
_cod_data_source_block tg74_compound_7
_cod_original_cell_volume 2464.2(5)
_cod_original_sg_symbol_H-M P2(1)/c
_cod_database_code 4063757

loop_
_symmetry_equiv_pos_as_xyz
'x, y, z'
'-x, y+1/2, -z+1/2'
'-x, -y, -z'
'x, -y-1/2, z-1/2'

loop_
_atom_site_label
_atom_site_type_symbol
_atom_site_fract_x
_atom_site_fract_y
_atom_site_fract_z
_atom_site_U_iso_or_equiv
_atom_site_adp_type
_atom_site_occupancy
_atom_site_symmetry_multiplicity
_atom_site_calc_flag
_atom_site_refinement_flags
V1 V 0.72806(6) 0.17713(11) 0.95470(4) 0.0259(3) Uani 1 1 d .
P1 P 0.75176(9) 0.24478(18) 1.06779(6) 0.0237(4) Uani 1 1 d .
O1 O 0.9365(3) 0.1327(5) 0.97322(18) 0.0354(10) Uani 1 1 d .
O2 O 0.7840(3) -0.1402(5) 0.88460(18) 0.0353(10) Uani 1 1 d .
O3 O 0.6113(3) -0.0993(5) 1.01220(17) 0.0354(10) Uani 1 1 d .
N1 N 0.7883(3) 0.4391(5) 1.08666(19) 0.0257(11) Uani 1 1 d .
C1 C 0.8584(4) 0.1526(7) 0.9675(2) 0.0273(13) Uani 1 1 d .
C2 C 0.7613(4) -0.0209(8) 0.9112(3) 0.0306(14) Uani 1 1 d .
C3 C 0.6577(4) 0.0055(8) 0.9935(3) 0.0286(13) Uani 1 1 d .
C4 C 0.9294(4) -0.0088(7) 1.1453(3) 0.0267(13) Uani 1 1 d .
H4 H 0.9423 0.0409 1.1069 0.032 Uiso 1 1 calc R
C5 C 0.9964(4) -0.0988(7) 1.1793(3) 0.0311(14) Uani 1 1 d .
H5 H 1.0544 -0.1087 1.1634 0.037 Uiso 1 1 calc R
C6 C 0.9785(4) -0.1736(7) 1.2362(3) 0.0307(14) Uani 1 1 d .
H6 H 1.0235 -0.2357 1.2581 0.037 Uiso 1 1 calc R
C7 C 0.8922(4) -0.1548(7) 1.2603(3) 0.0345(15) Uani 1 1 d .
H7 H 0.8799 -0.2028 1.2991 0.041 Uiso 1 1 calc R
C8 C 0.8248(4) -0.0664(7) 1.2274(2) 0.0281(13) Uani 1 1 d .
H8 H 0.7674 -0.0552 1.2441 0.034 Uiso 1 1 calc R
C9 C 0.8419(3) 0.0065(6) 1.1695(2) 0.0225(12) Uani 1 1 d .
C10 C 0.7723(4) 0.1026(6) 1.1325(2) 0.0232(13) Uani 1 1 d .
C11 C 0.6862(4) 0.1589(6) 1.1288(2) 0.0241(13) Uani 1 1 d .
C12 C 0.5955(3) 0.1587(6) 1.1553(2) 0.0248(13) Uani 1 1 d .
C13 C 0.5790(4) 0.0858(7) 1.2140(2) 0.0280(13) Uani 1 1 d .
H13 H 0.6266 0.0349 1.2376 0.034 Uiso 1 1 calc R
C14 C 0.4927(4) 0.0894(7) 1.2367(3) 0.0322(14) Uani 1 1 d .
H14 H 0.4821 0.0405 1.2757 0.039 Uiso 1 1 calc R
C15 C 0.4218(4) 0.1647(7) 1.2025(3) 0.0303(14) Uani 1 1 d .
H15 H 0.3637 0.1676 1.2186 0.036 Uiso 1 1 calc R
C16 C 0.4366(4) 0.2361(7) 1.1441(3) 0.0316(14) Uani 1 1 d .
H16 H 0.3886 0.2863 1.1207 0.038 Uiso 1 1 calc R
C17 C 0.5236(4) 0.2319(7) 1.1208(3) 0.0299(14) Uani 1 1 d .
H17 H 0.5337 0.2791 1.0815 0.036 Uiso 1 1 calc R
C18 C 0.7644(4) 0.5397(7) 1.1435(2) 0.0295(14) Uani 1 1 d .
H18 H 0.8073 0.6340 1.1451 0.035 Uiso 1 1 calc R
C19 C 0.7767(4) 0.4538(7) 1.2072(2) 0.0317(14) Uani 1 1 d .
H19A H 0.7269 0.3774 1.2125 0.038 Uiso 1 1 calc R
H19B H 0.7773 0.5360 1.2404 0.038 Uiso 1 1 calc R
H19C H 0.8335 0.3934 1.2092 0.038 Uiso 1 1 calc R
C20 C 0.6700(4) 0.6166(7) 1.1325(3) 0.0329(14) Uani 1 1 d .
H20A H 0.6642 0.6617 1.0903 0.039 Uiso 1 1 calc R
H20B H 0.6619 0.7045 1.1627 0.039 Uiso 1 1 calc R
H20C H 0.6241 0.5323 1.1375 0.039 Uiso 1 1 calc R
C21 C 0.8674(4) 0.5050(6) 1.0519(2) 0.0253(13) Uani 1 1 d .
H21 H 0.8725 0.4346 1.0142 0.030 Uiso 1 1 calc R
C22 C 0.9562(4) 0.4854(7) 1.0908(3) 0.0337(14) Uani 1 1 d .
H22A H 0.9535 0.5496 1.1291 0.040 Uiso 1 1 calc R
H22B H 1.0061 0.5244 1.0667 0.040 Uiso 1 1 calc R
H22C H 0.9655 0.3696 1.1013 0.040 Uiso 1 1 calc R
C23 C 0.8512(4) 0.6830(7) 1.0280(3) 0.0313(14) Uani 1 1 d .
H23A H 0.7943 0.6879 1.0034 0.038 Uiso 1 1 calc R
H23B H 0.9003 0.7157 1.0021 0.038 Uiso 1 1 calc R
H23C H 0.8487 0.7576 1.0636 0.038 Uiso 1 1 calc R
C24 C 0.6610(4) 0.4369(7) 0.9488(3) 0.0323(14) Uani 1 1 d .
H24 H 0.6570 0.5064 0.9839 0.039 Uiso 1 1 calc R
C25 C 0.7338(4) 0.4327(7) 0.9079(2) 0.0306(14) Uani 1 1 d .
H25 H 0.7862 0.4987 0.9109 0.037 Uiso 1 1 calc R
C26 C 0.7129(4) 0.3098(7) 0.8615(3) 0.0382(15) Uani 1 1 d .
H26 H 0.7492 0.2796 0.8283 0.046 Uiso 1 1 calc R
C27 C 0.6276(4) 0.2418(7) 0.8745(3) 0.0357(15) Uani 1 1 d .
H27 H 0.5974 0.1582 0.8511 0.043 Uiso 1 1 calc R
C28 C 0.5951(4) 0.3193(7) 0.9281(3) 0.0321(14) Uani 1 1 d .
H28 H 0.5400 0.2971 0.9467 0.039 Uiso 1 1 calc R

loop_
_atom_site_aniso_label
_atom_site_aniso_U_11
_atom_site_aniso_U_22
_atom_site_aniso_U_33
_atom_site_aniso_U_23
_atom_site_aniso_U_13
_atom_site_aniso_U_12
V1 0.0335(6) 0.0239(6) 0.0203(6) 0.0004(4) 0.0004(4) -0.0003(4)
P1 0.0292(8) 0.0239(8) 0.0182(8) 0.0003(6) 0.0020(6) -0.0007(7)
O1 0.030(2) 0.042(3) 0.035(2) -0.0022(18) 0.0035(19) 0.002(2)
O2 0.044(2) 0.034(2) 0.028(2) -0.004(2) 0.0019(18) 0.002(2)
O3 0.043(2) 0.034(2) 0.029(2) 0.0034(19) -0.0018(19) -0.007(2)
N1 0.030(2) 0.025(3) 0.023(3) -0.004(2) 0.009(2) -0.003(2)
C1 0.046(4) 0.021(3) 0.015(3) 0.002(2) 0.009(3) -0.004(3)
C2 0.031(3) 0.042(4) 0.019(3) 0.000(3) 0.002(2) -0.003(3)
C3 0.029(3) 0.035(4) 0.022(3) -0.006(3) -0.001(3) 0.004(3)
C4 0.034(3) 0.022(3) 0.024(3) 0.000(2) 0.003(3) -0.007(3)
C5 0.034(3) 0.029(3) 0.031(4) 0.000(3) 0.003(3) 0.002(3)
C6 0.036(3) 0.023(3) 0.032(4) 0.001(3) -0.007(3) 0.007(3)
C7 0.042(4) 0.037(4) 0.025(3) 0.006(3) 0.003(3) -0.006(3)
C8 0.037(3) 0.023(3) 0.025(3) 0.006(3) 0.002(3) -0.001(3)
C9 0.030(3) 0.016(3) 0.021(3) -0.003(2) -0.003(2) -0.004(2)
C10 0.035(3) 0.020(3) 0.015(3) -0.006(2) -0.001(2) -0.005(3)
C11 0.036(4) 0.023(3) 0.014(3) -0.001(2) 0.000(2) 0.000(3)
C12 0.029(3) 0.022(3) 0.024(3) -0.001(2) 0.003(3) -0.005(3)
C13 0.030(3) 0.033(3) 0.021(3) 0.003(3) -0.003(2) 0.002(3)
C14 0.037(4) 0.037(4) 0.023(3) 0.006(3) 0.006(3) 0.002(3)
C15 0.032(3) 0.036(3) 0.024(3) -0.007(3) 0.006(3) -0.002(3)
C16 0.033(3) 0.031(3) 0.030(4) -0.005(3) -0.002(3) 0.005(3)
C17 0.037(4) 0.026(3) 0.027(3) 0.004(3) 0.001(3) 0.001(3)
C18 0.035(3) 0.025(3) 0.029(3) -0.006(3) 0.005(3) -0.005(3)
C19 0.041(3) 0.036(4) 0.018(3) -0.004(3) -0.002(3) 0.005(3)
C20 0.040(3) 0.035(3) 0.024(3) -0.001(3) 0.004(3) 0.007(3)
C21 0.037(3) 0.021(3) 0.018(3) -0.005(2) 0.002(2) -0.006(3)
C22 0.030(3) 0.034(4) 0.036(4) -0.003(3) 0.001(3) 0.000(3)
C23 0.043(3) 0.027(3) 0.024(3) 0.000(3) 0.004(3) -0.006(3)
C24 0.047(4) 0.026(3) 0.023(3) 0.004(3) -0.004(3) 0.012(3)
C25 0.048(4) 0.021(3) 0.023(3) 0.004(3) -0.008(3) -0.001(3)
C26 0.047(4) 0.043(4) 0.024(3) 0.000(3) -0.005(3) 0.010(3)
C27 0.052(4) 0.026(3) 0.028(4) 0.002(3) -0.016(3) -0.006(3)
C28 0.035(3) 0.025(3) 0.036(4) 0.009(3) -0.005(3) 0.005(3)

loop_
_atom_type_symbol
_atom_type_description
_atom_type_scat_dispersion_real
_atom_type_scat_dispersion_imag
_atom_type_scat_source
C C 0.0033 0.0016 'International Tables Vol C Tables 4.2.6.8 and 6.1.1.4'
H H 0.0000 0.0000 'International Tables Vol C Tables 4.2.6.8 and 6.1.1.4'
N N 0.0061 0.0033 'International Tables Vol C Tables 4.2.6.8 and 6.1.1.4'
O O 0.0106 0.0060 'International Tables Vol C Tables 4.2.6.8 and 6.1.1.4'
P P 0.1023 0.0942 'International Tables Vol C Tables 4.2.6.8 and 6.1.1.4'
V V 0.3005 0.5294 'International Tables Vol C Tables 4.2.6.8 and 6.1.1.4'

loop_
_geom_angle_atom_site_label_1
_geom_angle_atom_site_label_2
_geom_angle_atom_site_label_3
_geom_angle
C2 V1 C3 76.4(2)
C2 V1 C1 73.1(2)
C3 V1 C1 114.5(2)
C2 V1 C26 89.3(2)
C3 V1 C26 132.9(2)
C1 V1 C26 103.2(2)
C2 V1 C27 90.1(2)
C3 V1 C27 98.1(2)
C1 V1 C27 137.5(2)
C26 V1 C27 36.4(2)
C2 V1 C25 121.6(2)
C3 V1 C25 149.1(2)
C1 V1 C25 95.5(2)
C26 V1 C25 36.5(2)
C27 V1 C25 60.2(2)
C2 V1 C28 121.7(2)
C3 V1 C28 89.6(2)
C1 V1 C28 155.0(2)
C26 V1 C28 60.2(2)
C27 V1 C28 35.7(2)
C25 V1 C28 59.8(2)
C2 V1 C24 147.5(2)
C3 V1 C24 115.6(2)
C1 V1 C24 121.2(2)
C26 V1 C24 59.9(2)
C27 V1 C24 59.3(2)
C25 V1 C24 35.7(2)
C28 V1 C24 35.5(2)
C2 V1 P1 128.58(17)
C3 V1 P1 78.30(16)
C1 V1 P1 77.99(15)
C26 V1 P1 138.91(17)
C27 V1 P1 137.57(17)
C25 V1 P1 102.55(14)
C28 V1 P1 101.96(15)
C24 V1 P1 83.90(14)
N1 P1 C11 111.1(2)
N1 P1 C10 111.4(2)
C11 P1 C10 43.9(2)
N1 P1 V1 117.49(16)
C11 P1 V1 124.19(18)
C10 P1 V1 127.74(17)
C21 N1 C18 114.7(4)
C21 N1 P1 117.0(3)
C18 N1 P1 126.9(3)
O1 C1 V1 177.0(5)
O2 C2 V1 178.1(5)
O3 C3 V1 174.4(5)
C5 C4 C9 119.3(5)
C6 C5 C4 121.2(5)
C5 C6 C7 119.0(5)
C8 C7 C6 120.8(5)
C7 C8 C9 120.4(5)
C8 C9 C4 119.2(5)
C8 C9 C10 122.6(5)
C4 C9 C10 118.2(5)
C11 C10 C9 146.6(5)
C11 C10 P1 67.5(3)
C9 C10 P1 145.4(4)
C10 C11 C12 147.7(5)
C10 C11 P1 68.5(3)
C12 C11 P1 143.7(4)
C17 C12 C13 119.0(5)
C17 C12 C11 118.7(5)
C13 C12 C11 122.4(5)
C14 C13 C12 120.0(5)
C13 C14 C15 120.7(5)
C14 C15 C16 120.2(5)
C15 C16 C17 119.3(5)
C12 C17 C16 120.9(5)
N1 C18 C19 116.4(4)
N1 C18 C20 109.8(4)
C19 C18 C20 112.9(4)
N1 C21 C22 111.2(4)
N1 C21 C23 112.3(4)
C22 C21 C23 113.1(4)
C28 C24 C25 108.8(5)
C28 C24 V1 72.3(3)
C25 C24 V1 71.2(3)
C24 C25 C26 107.3(5)
C24 C25 V1 73.1(3)
C26 C25 V1 70.4(3)
C27 C26 C25 107.5(5)
C27 C26 V1 72.3(3)
C25 C26 V1 73.2(3)
C28 C27 C26 109.1(5)
C28 C27 V1 74.1(3)
C26 C27 V1 71.3(3)
C27 C28 C24 107.3(5)
C27 C28 V1 70.2(3)
C24 C28 V1 72.3(3)

loop_
_geom_bond_atom_site_label_1
_geom_bond_atom_site_label_2
_geom_bond_distance
V1 C2 1.904(7)
V1 C3 1.922(7)
V1 C1 1.923(7)
V1 C26 2.237(6)
V1 C27 2.249(6)
V1 C25 2.273(5)
V1 C28 2.298(5)
V1 C24 2.298(5)
V1 P1 2.4553(16)
P1 N1 1.684(4)
P1 C11 1.778(5)
P1 C10 1.791(5)
O1 C1 1.153(6)
O2 C2 1.163(6)
O3 C3 1.159(6)
N1 C21 1.495(6)
N1 C18 1.499(6)
C4 C5 1.388(8)
C4 C9 1.404(7)
C5 C6 1.376(8)
C6 C7 1.391(8)
C7 C8 1.374(8)
C8 C9 1.387(7)
C9 C10 1.470(7)
C10 C11 1.336(7)
C11 C12 1.464(7)
C12 C17 1.380(8)
C12 C13 1.400(7)
C13 C14 1.371(8)
C14 C15 1.374(8)
C15 C16 1.384(8)
C16 C17 1.385(8)
C18 C19 1.513(7)
C18 C20 1.520(7)
C21 C22 1.512(8)
C21 C23 1.525(7)
C24 C28 1.401(8)
C24 C25 1.402(8)
C25 C26 1.412(8)
C26 C27 1.400(8)
C27 C28 1.393(8)
